data_4505360
loop_
_publ_author_name
'Jayaraman, Akhila'
'Balasubramaniam, Venkataramanan'
'Valiyaveettil, Suresh'

_publ_section_title
;
 Characterization of Pseudopolymorphs of a Hydroxybenzoic Acid Derivative
;
_journal_issue 6
_journal_name_full 'Crystal Growth &amp; Design'
_journal_page_first 1403
_journal_paper_doi 10.1021/cg0496890
_journal_volume 4
_journal_year 2004
_chemical_formula_sum 'C33 H28 O4 S'
_chemical_formula_weight 520.61
_chemical_name_systematic
; 
 ? 
;
_space_group_IT_number 14
_symmetry_cell_setting monoclinic
_symmetry_space_group_name_Hall '-P 2yn'
_symmetry_space_group_name_H-M 'P 1 21/n 1'
_atom_sites_solution_hydrogens geom
_atom_sites_solution_primary direct
_atom_sites_solution_secondary difmap
_audit_creation_method SHELXL-97
_cell_angle_alpha 90.00
_cell_angle_beta 91.569(2)
_cell_angle_gamma 90.00
_cell_formula_units_Z 4
_cell_length_a 5.9262(6)
_cell_length_b 22.095(2)
_cell_length_c 19.9471(19)
_cell_measurement_reflns_used 2718
_cell_measurement_temperature 223(2)
_cell_measurement_theta_max 24.89
_cell_measurement_theta_min 2.75
_cell_volume 2610.9(4)
_computing_cell_refinement 'Bruker SMART'
_computing_data_collection 'Bruker SMART'
_computing_data_reduction 'Bruker SAINT'
_computing_molecular_graphics 'Bruker SHELXTL'
_computing_publication_material 'Bruker SHELXTL'
_computing_structure_refinement 'SHELXL-97 (Sheldrick, 1997)'
_computing_structure_solution 'SHELXS-97 (Sheldrick, 1990)'
_diffrn_ambient_temperature 223(2)
_diffrn_measured_fraction_theta_full 0.999
_diffrn_measured_fraction_theta_max 0.999
_diffrn_measurement_device_type 'CCD area detector'
_diffrn_measurement_method 'phi and omega scans'
_diffrn_radiation_monochromator graphite
_diffrn_radiation_source 'fine-focus sealed tube'
_diffrn_radiation_type MoK\a
_diffrn_radiation_wavelength 0.71073
_diffrn_reflns_av_R_equivalents 0.0470
_diffrn_reflns_av_sigmaI/netI 0.0578
_diffrn_reflns_limit_h_max 7
_diffrn_reflns_limit_h_min -7
_diffrn_reflns_limit_k_max 26
_diffrn_reflns_limit_k_min -28
_diffrn_reflns_limit_l_max 14
_diffrn_reflns_limit_l_min -25
_diffrn_reflns_number 17892
_diffrn_reflns_theta_full 27.50
_diffrn_reflns_theta_max 27.50
_diffrn_reflns_theta_min 1.38
_exptl_absorpt_coefficient_mu 0.162
_exptl_absorpt_correction_T_max 0.9776
_exptl_absorpt_correction_T_min 0.9379
_exptl_absorpt_correction_type 'Sadabs, (Sheldrick 2001)'
_exptl_crystal_colour YELLOW
_exptl_crystal_density_diffrn 1.324
_exptl_crystal_density_meas 0
_exptl_crystal_density_method 'not measured'
_exptl_crystal_description 'LONG ROD'
_exptl_crystal_F_000 1096
_exptl_crystal_size_max 0.40
_exptl_crystal_size_mid 0.34
_exptl_crystal_size_min 0.14
_refine_diff_density_max 0.347
_refine_diff_density_min -0.343
_refine_diff_density_rms 0.059
_refine_ls_extinction_method none
_refine_ls_goodness_of_fit_ref 1.048
_refine_ls_hydrogen_treatment mixed
_refine_ls_matrix_type full
_refine_ls_number_parameters 347
_refine_ls_number_reflns 5992
_refine_ls_number_restraints 0
_refine_ls_restrained_S_all 1.048
_refine_ls_R_factor_all 0.0934
_refine_ls_R_factor_gt 0.0642
_refine_ls_shift/su_max 0.001
_refine_ls_shift/su_mean 0.000
_refine_ls_structure_factor_coef Fsqd
_refine_ls_weighting_details 'calc w=1/[\s^2^(Fo^2^)+(0.0625P)^2^+1.0078P] where P=(Fo^2^+2Fc^2^)/3'
_refine_ls_weighting_scheme calc
_refine_ls_wR_factor_gt 0.1339
_refine_ls_wR_factor_ref 0.1454
_reflns_number_gt 4334
_reflns_number_total 5992
_reflns_threshold_expression >2sigma(I)
_cod_data_source_file cg0496890si20040909_030349.cif
_cod_data_source_block 3144
_cod_depositor_comments
;
The following automatic conversions were performed:

'_symmetry_cell_setting' value 'Monoclinic' changed to 'monoclinic'
according to /home/saulius/struct/CIF-dictionaries/cif_core.dic
dictionary named 'cif_core.dic' version 2.4.1 from 2010-06-29.

Automatic conversion script
Id: cif_fix_values 1715 2011-07-08 13:25:40Z adriana 
;
_cod_original_sg_symbol_H-M P2(1)/n
_cod_database_code 4505360

loop_
_symmetry_equiv_pos_as_xyz
'x, y, z'
'-x+1/2, y+1/2, -z+1/2'
'-x, -y, -z'
'x-1/2, -y-1/2, z-1/2'

loop_
_atom_site_label
_atom_site_type_symbol
_atom_site_fract_x
_atom_site_fract_y
_atom_site_fract_z
_atom_site_U_iso_or_equiv
_atom_site_adp_type
_atom_site_occupancy
_atom_site_symmetry_multiplicity
_atom_site_calc_flag
_atom_site_refinement_flags
O1 O 0.3122(3) 0.94233(7) 0.53243(10) 0.0405(5) Uani 1 1 d .
H1 H 0.3453 0.9788 0.5343 0.061 Uiso 1 1 calc R
O2 O 0.5938(3) 0.94053(7) 0.46060(9) 0.0407(5) Uani 1 1 d .
O3 O 0.3462(3) 0.66232(6) 0.47269(8) 0.0284(4) Uani 1 1 d .
H3 H 0.2819 0.6482 0.5057 0.043 Uiso 1 1 calc R
C1 C 0.4495(4) 0.91458(10) 0.49255(12) 0.0285(5) Uani 1 1 d .
C2 C 0.4167(4) 0.84814(10) 0.48860(12) 0.0254(5) Uani 1 1 d .
C3 C 0.2761(4) 0.81786(10) 0.53178(12) 0.0260(5) Uani 1 1 d .
H3A H 0.2008 0.8400 0.5646 0.031 Uiso 1 1 calc R
C4 C 0.2434(4) 0.75584(10) 0.52779(11) 0.0237(5) Uani 1 1 d .
C5 C 0.3576(4) 0.72358(9) 0.47816(11) 0.0219(5) Uani 1 1 d .
C6 C 0.4971(4) 0.75321(9) 0.43270(11) 0.0213(5) Uani 1 1 d .
C7 C 0.5252(4) 0.81560(9) 0.43970(11) 0.0239(5) Uani 1 1 d .
H7 H 0.6204 0.8361 0.4104 0.029 Uiso 1 1 calc R
C8 C -0.2745(4) 0.63908(11) 0.78856(12) 0.0298(5) Uani 1 1 d .
H8 H -0.1321 0.6538 0.8027 0.036 Uiso 1 1 calc R
C9 C -0.4113(4) 0.61165(11) 0.83465(13) 0.0350(6) Uani 1 1 d .
H9 H -0.3619 0.6082 0.8797 0.042 Uiso 1 1 calc R
C10 C -0.6201(4) 0.58942(11) 0.81486(13) 0.0334(6) Uani 1 1 d .
H10 H -0.7122 0.5700 0.8459 0.040 Uiso 1 1 calc R
C11 C -0.6920(4) 0.59597(11) 0.74892(13) 0.0335(6) Uani 1 1 d .
H11 H -0.8345 0.5812 0.7351 0.040 Uiso 1 1 calc R
C12 C -0.5562(4) 0.62414(10) 0.70296(12) 0.0291(5) Uani 1 1 d .
H12 H -0.6090 0.6290 0.6584 0.035 Uiso 1 1 calc R
C13 C -0.3429(4) 0.64540(10) 0.72169(11) 0.0236(5) Uani 1 1 d .
C14 C -0.1931(4) 0.67381(9) 0.67147(11) 0.0221(5) Uani 1 1 d .
C15 C -0.2163(4) 0.66028(10) 0.60333(11) 0.0260(5) Uani 1 1 d .
H15 H -0.3301 0.6333 0.5888 0.031 Uiso 1 1 calc R
C16 C -0.0757(4) 0.68565(10) 0.55660(11) 0.0263(5) Uani 1 1 d .
H16 H -0.0952 0.6756 0.5110 0.032 Uiso 1 1 calc R
C17 C 0.0942(4) 0.72592(9) 0.57639(11) 0.0228(5) Uani 1 1 d .
C18 C 0.1149(4) 0.74014(10) 0.64436(12) 0.0269(5) Uani 1 1 d .
H18 H 0.2268 0.7677 0.6589 0.032 Uiso 1 1 calc R
C19 C -0.0253(4) 0.71474(10) 0.69072(12) 0.0265(5) Uani 1 1 d .
H19 H -0.0071 0.7253 0.7362 0.032 Uiso 1 1 calc R
C20 C 1.1285(4) 0.65644(12) 0.18254(13) 0.0343(6) Uani 1 1 d .
H20 H 1.1301 0.6989 0.1805 0.041 Uiso 1 1 calc R
C21 C 1.2585(4) 0.62336(14) 0.13924(14) 0.0441(7) Uani 1 1 d .
H21 H 1.3440 0.6435 0.1071 0.053 Uiso 1 1 calc R
C22 C 1.2635(5) 0.56115(15) 0.14293(16) 0.0527(8) Uani 1 1 d .
H22 H 1.3560 0.5388 0.1145 0.063 Uiso 1 1 calc R
C23 C 1.1335(6) 0.53225(14) 0.18815(18) 0.0604(9) Uani 1 1 d .
H23 H 1.1346 0.4898 0.1904 0.072 Uiso 1 1 calc R
C24 C 1.0001(5) 0.56490(12) 0.23069(15) 0.0478(8) Uani 1 1 d .
H24 H 0.9104 0.5443 0.2614 0.057 Uiso 1 1 calc R
C25 C 0.9958(4) 0.62768(11) 0.22897(12) 0.0278(5) Uani 1 1 d .
C26 C 0.8609(4) 0.66201(10) 0.27791(11) 0.0238(5) Uani 1 1 d .
C27 C 0.6430(4) 0.64443(10) 0.29279(11) 0.0240(5) Uani 1 1 d .
H27 H 0.5747 0.6125 0.2686 0.029 Uiso 1 1 calc R
C28 C 0.5244(4) 0.67299(9) 0.34244(11) 0.0225(5) Uani 1 1 d .
H28 H 0.3775 0.6599 0.3516 0.027 Uiso 1 1 calc R
C29 C 0.6192(4) 0.72090(9) 0.37919(11) 0.0213(5) Uani 1 1 d .
C30 C 0.8351(4) 0.73992(10) 0.36225(12) 0.0264(5) Uani 1 1 d .
H30 H 0.9020 0.7727 0.3853 0.032 Uiso 1 1 calc R
C31 C 0.9518(4) 0.71149(10) 0.31232(12) 0.0279(5) Uani 1 1 d .
H31 H 1.0955 0.7258 0.3013 0.034 Uiso 1 1 calc R
S1S S 0.28237(11) 1.51005(3) -0.40357(3) 0.02964(17) Uani 1 1 d .
C1S C 0.2008(5) 1.44229(10) -0.44624(14) 0.0354(6) Uani 1 1 d .
H1SA H 0.0539 1.4480 -0.4680 0.053 Uiso 1 1 calc R
H1SB H 0.1931 1.4093 -0.4143 0.053 Uiso 1 1 calc R
H1SC H 0.3110 1.4327 -0.4797 0.053 Uiso 1 1 calc R
C2S C 0.5663(5) 1.48891(12) -0.38313(14) 0.0386(6) Uani 1 1 d .
H2SA H 0.6401 1.4758 -0.4234 0.058 Uiso 1 1 calc R
H2SB H 0.5667 1.4561 -0.3509 0.058 Uiso 1 1 calc R
H2SC H 0.6464 1.5234 -0.3640 0.058 Uiso 1 1 calc R
O1S O 0.2978(3) 1.55829(7) -0.45611(9) 0.0373(4) Uani 1 1 d .

loop_
_atom_site_aniso_label
_atom_site_aniso_U_11
_atom_site_aniso_U_22
_atom_site_aniso_U_33
_atom_site_aniso_U_23
_atom_site_aniso_U_13
_atom_site_aniso_U_12
O1 0.0513(11) 0.0163(8) 0.0553(12) -0.0067(8) 0.0268(10) -0.0045(8)
O2 0.0604(12) 0.0179(8) 0.0453(11) -0.0041(8) 0.0295(10) -0.0083(8)
O3 0.0449(10) 0.0124(7) 0.0287(9) 0.0023(7) 0.0141(8) -0.0015(7)
C1 0.0412(14) 0.0159(11) 0.0289(13) -0.0014(10) 0.0093(11) 0.0003(10)
C2 0.0331(12) 0.0157(10) 0.0276(12) -0.0004(9) 0.0061(10) -0.0011(9)
C3 0.0316(13) 0.0205(11) 0.0262(12) -0.0026(10) 0.0083(10) 0.0013(9)
C4 0.0292(12) 0.0189(10) 0.0233(12) 0.0008(9) 0.0047(10) -0.0022(9)
C5 0.0294(12) 0.0124(10) 0.0240(12) 0.0003(9) 0.0009(10) -0.0004(8)
C6 0.0273(12) 0.0175(10) 0.0192(11) 0.0007(9) 0.0015(9) 0.0012(9)
C7 0.0314(12) 0.0160(10) 0.0247(12) 0.0023(9) 0.0077(10) -0.0014(9)
C8 0.0332(13) 0.0297(13) 0.0268(13) 0.0011(11) 0.0067(11) 0.0021(10)
C9 0.0440(15) 0.0358(14) 0.0256(13) 0.0042(11) 0.0098(12) 0.0070(12)
C10 0.0405(14) 0.0268(12) 0.0341(14) 0.0009(11) 0.0215(12) 0.0017(11)
C11 0.0323(13) 0.0292(13) 0.0394(15) -0.0036(12) 0.0101(12) -0.0015(11)
C12 0.0354(13) 0.0254(11) 0.0269(13) -0.0006(10) 0.0086(11) 0.0004(10)
C13 0.0306(12) 0.0159(10) 0.0246(12) -0.0021(9) 0.0072(10) 0.0042(9)
C14 0.0275(12) 0.0157(10) 0.0233(12) 0.0006(9) 0.0054(10) 0.0024(9)
C15 0.0326(13) 0.0203(11) 0.0252(12) -0.0003(10) 0.0008(10) -0.0048(10)
C16 0.0378(13) 0.0221(11) 0.0192(11) -0.0046(10) 0.0038(10) -0.0038(10)
C17 0.0305(12) 0.0162(10) 0.0221(11) -0.0010(9) 0.0064(10) 0.0006(9)
C18 0.0311(13) 0.0202(11) 0.0296(13) -0.0046(10) 0.0043(10) -0.0074(9)
C19 0.0360(13) 0.0244(11) 0.0195(11) -0.0051(10) 0.0050(10) -0.0019(10)
C20 0.0298(13) 0.0346(13) 0.0386(15) -0.0022(12) 0.0054(11) -0.0013(11)
C21 0.0319(14) 0.0589(18) 0.0424(16) -0.0067(15) 0.0152(13) -0.0040(13)
C22 0.0479(18) 0.058(2) 0.0536(19) -0.0235(16) 0.0182(15) 0.0091(15)
C23 0.078(2) 0.0345(16) 0.071(2) -0.0107(16) 0.0292(19) 0.0125(16)
C24 0.066(2) 0.0286(14) 0.0505(18) 0.0000(13) 0.0271(16) 0.0079(13)
C25 0.0289(12) 0.0289(12) 0.0258(12) -0.0014(10) 0.0028(10) 0.0034(10)
C26 0.0305(12) 0.0182(11) 0.0227(12) 0.0028(9) 0.0029(10) 0.0071(9)
C27 0.0336(12) 0.0156(10) 0.0229(12) 0.0004(9) 0.0027(10) -0.0005(9)
C28 0.0253(11) 0.0180(10) 0.0245(12) 0.0049(9) 0.0036(9) 0.0010(9)
C29 0.0274(12) 0.0143(10) 0.0223(11) 0.0040(9) 0.0032(9) 0.0042(9)
C30 0.0299(12) 0.0183(10) 0.0311(13) -0.0028(10) 0.0025(10) -0.0005(9)
C31 0.0253(12) 0.0252(11) 0.0337(13) 0.0012(11) 0.0073(10) -0.0007(9)
S1S 0.0386(4) 0.0232(3) 0.0273(3) 0.0009(3) 0.0042(3) -0.0016(3)
C1S 0.0451(15) 0.0218(12) 0.0390(15) 0.0022(11) -0.0061(12) -0.0012(11)
C2S 0.0438(15) 0.0300(13) 0.0418(16) 0.0056(12) -0.0046(13) -0.0021(12)
O1S 0.0522(11) 0.0230(8) 0.0367(10) 0.0083(8) 0.0005(9) 0.0019(8)

loop_
_atom_type_symbol
_atom_type_description
_atom_type_scat_dispersion_real
_atom_type_scat_dispersion_imag
_atom_type_scat_source
C C 0.0033 0.0016 'International Tables Vol C Tables 4.2.6.8 and 6.1.1.4'
H H 0.0000 0.0000 'International Tables Vol C Tables 4.2.6.8 and 6.1.1.4'
O O 0.0106 0.0060 'International Tables Vol C Tables 4.2.6.8 and 6.1.1.4'
S S 0.1246 0.1234 'International Tables Vol C Tables 4.2.6.8 and 6.1.1.4'

loop_
_geom_angle_atom_site_label_1
_geom_angle_atom_site_label_2
_geom_angle_atom_site_label_3
_geom_angle
O2 C1 O1 123.6(2)
O2 C1 C2 121.9(2)
O1 C1 C2 114.5(2)
C7 C2 C3 119.0(2)
C7 C2 C1 119.3(2)
C3 C2 C1 121.7(2)
C4 C3 C2 121.8(2)
C3 C4 C5 118.1(2)
C3 C4 C17 119.2(2)
C5 C4 C17 122.67(19)
O3 C5 C6 116.14(19)
O3 C5 C4 122.46(19)
C6 C5 C4 121.36(19)
C7 C6 C5 117.8(2)
C7 C6 C29 119.1(2)
C5 C6 C29 123.07(19)
C2 C7 C6 121.8(2)
C9 C8 C13 121.4(2)
C10 C9 C8 120.3(2)
C9 C10 C11 119.2(2)
C10 C11 C12 120.6(2)
C11 C12 C13 121.0(2)
C12 C13 C8 117.6(2)
C12 C13 C14 121.0(2)
C8 C13 C14 121.4(2)
C19 C14 C15 117.3(2)
C19 C14 C13 121.4(2)
C15 C14 C13 121.2(2)
C16 C15 C14 121.6(2)
C15 C16 C17 120.7(2)
C16 C17 C18 117.6(2)
C16 C17 C4 122.6(2)
C18 C17 C4 119.8(2)
C19 C18 C17 121.4(2)
C18 C19 C14 121.3(2)
C21 C20 C25 120.8(2)
C22 C21 C20 120.4(3)
C23 C22 C21 119.5(3)
C22 C23 C24 120.4(3)
C23 C24 C25 121.2(3)
C20 C25 C24 117.7(2)
C20 C25 C26 122.0(2)
C24 C25 C26 120.2(2)
C27 C26 C31 117.7(2)
C27 C26 C25 121.2(2)
C31 C26 C25 121.1(2)
C28 C27 C26 121.3(2)
C27 C28 C29 121.1(2)
C30 C29 C28 117.3(2)
C30 C29 C6 119.7(2)
C28 C29 C6 122.9(2)
C31 C30 C29 121.2(2)
C30 C31 C26 121.2(2)
O1S S1S C2S 105.72(12)
O1S S1S C1S 106.51(11)
C2S S1S C1S 97.53(13)

loop_
_geom_bond_atom_site_label_1
_geom_bond_atom_site_label_2
_geom_bond_distance
O1 C1 1.306(3)
O2 C1 1.223(3)
O3 C5 1.360(2)
C1 C2 1.483(3)
C2 C7 1.384(3)
C2 C3 1.387(3)
C3 C4 1.386(3)
C4 C5 1.408(3)
C4 C17 1.485(3)
C5 C6 1.406(3)
C6 C7 1.395(3)
C6 C29 1.488(3)
C8 C9 1.382(3)
C8 C13 1.390(3)
C9 C10 1.379(4)
C10 C11 1.379(4)
C11 C12 1.384(3)
C12 C13 1.390(3)
C13 C14 1.495(3)
C14 C19 1.390(3)
C14 C15 1.395(3)
C15 C16 1.386(3)
C16 C17 1.393(3)
C17 C18 1.394(3)
C18 C19 1.379(3)
C20 C21 1.382(4)
C20 C25 1.386(3)
C21 C22 1.377(4)
C22 C23 1.361(4)
C23 C24 1.379(4)
C24 C25 1.388(4)
C25 C26 1.487(3)
C26 C27 1.389(3)
C26 C31 1.391(3)
C27 C28 1.382(3)
C28 C29 1.397(3)
C29 C30 1.396(3)
C30 C31 1.379(3)
S1S O1S 1.4992(17)
S1S C2S 1.782(3)
S1S C1S 1.783(2)

loop_
_geom_hbond_atom_site_label_D
_geom_hbond_atom_site_label_H
_geom_hbond_atom_site_label_A
_geom_hbond_distance_DH
_geom_hbond_distance_HA
_geom_hbond_distance_DA
_geom_hbond_angle_DHA
_geom_hbond_site_symmetry_A
O1 H1 O2 0.83 1.82 2.650(2) 177.7 3_676
O3 H3 O1S 0.83 2.13 2.721(2) 128.1 1_546

loop_
_cod_related_entry_id
_cod_related_entry_database
_cod_related_entry_code
1 ChemSpider 30661506
